data_1509897
loop_
_publ_author_name
'Peters, J.'
'Krebs, B.'
'Conrad, O.'
'Bremer, B.'

_publ_section_title
;
 Die Kristallstruktur des synthetischen Stuetzits, Ag5-x Te3
;
_journal_name_full 'Zeitschrift fuer Anorganische und Allgemeine Chemie'
_journal_page_first 1823
_journal_page_last 1832
_journal_paper_doi 10.1002/zaac.19966221105
_journal_volume 622
_journal_year 1996
_chemical_formula_sum 'Ag4.53 Te3'
_space_group_IT_number 189
_symmetry_space_group_name_Hall 'P -6 -2'
_symmetry_space_group_name_H-M 'P -6 2 m'
_cell_angle_alpha 90
_cell_angle_beta 90
_cell_angle_gamma 120
_cell_formula_units_Z 14
_cell_length_a 13.456
_cell_length_b 13.456
_cell_length_c 16.9169
_cell_volume 2652.671
_citation_journal_id_ASTM ZAACAB
_cod_data_source_file silver3-x_182.cif
_cod_data_source_block Ag4.53Te3
_cod_database_code 1509897

loop_
_symmetry_equiv_pos_as_xyz
x,y,z
-x+y,-x,-z
-y,x-y,z
x,y,-z
-x+y,-x,z
-y,x-y,-z
y,x,z
x-y,-y,-z
-x,-x+y,z
y,x,-z
x-y,-y,z
-x,-x+y,-z

loop_
_atom_site_label
_atom_site_type_symbol
_atom_site_fract_x
_atom_site_fract_y
_atom_site_fract_z
_atom_site_occupancy
_atom_site_U_iso_or_equiv
Ag1 Ag+1 0.5651 0.4294 0.5 0.8 0.0
Ag11 Ag+1 0.151 0.45 0.366 0.18 0.0
Ag10 Ag+1 0.159 0.451 0.133 0.18 0.0
Ag9 Ag+1 0.2163 0.4157 0.0963 0.67 0.0
Te11 Te-1 0 0 0.081 0.33 0.0
Ag2 Ag+1 0.8753 0 0 0.64 0.0
Ag13 Ag+1 0.561 0 0.1308 0.5 0.0
Te9 Te-1 0.6757 0 0 1 0.0
Ag6 Ag+1 0.2079 0.422 0.402 0.76 0.0
Te5 Te-1 0.1785 0.3004 0.2496 1 0.0
Te8 Te-1 0 0 0.4185 1 0.0
Ag8 Ag+1 0.583 0.147 0 0.39 0.0
Te2 Te-1 0.3333 0.6666 0.1103 1 0.0
Te1 Te-1 0.6898 0 0.5 1 0.0
Te6 Te-1 0.4301 0 0.242 1 0.0
Te10 Te-1 0 0 0.1398 0.67 0.0
Ag3 Ag+1 0.54 0.3448 0.2476 1 0.0
Te3 Te-1 0.3431 0 0 1 0.0
Te7 Te-1 0.3252 0 0.5 1 0.0
Te4 Te-1 0.3333 0.6666 0.3875 1 0.0
Ag5 Ag+1 0.1947 0 0.3701 0.98 0.0
Ag7 Ag+1 0.5756 0 0.3624 0.74 0.0
Ag4 Ag+1 0.197 0 0.117 0.77 0.0
Ag12 Ag+1 0.544 0.046 0.1081 0.25 0.0
